data_1544194
loop_
_publ_author_name
'Devi, S. Reena'
'Akilan, R.'
'Kumar, R. Mohan'
'Ganesh, T.'
'Chakkaravarthi, G.'

_publ_section_title
;
 2-Aminopyridinium 2,4-dinitrophenolate
;
_journal_coeditor_code BH4014
_journal_issue 9
_journal_name_full IUCrData
_journal_page_first x161489
_journal_paper_doi 10.1107/S2414314616014899
_journal_volume 1
_journal_year 2016
_chemical_formula_iupac 'C5 H7 N2 +, C6 H3 N2 O5 -'
_chemical_formula_moiety 'C5 H7 N2 +, C6 H3 N2 O5 -'
_chemical_formula_sum 'C11 H10 N4 O5'
_chemical_formula_weight 278.23
_chemical_name_systematic '2-Aminopyridinium 2,4-dinitrophenolate'
_space_group_IT_number 2
_symmetry_cell_setting triclinic
_symmetry_space_group_name_Hall '-P 1'
_symmetry_space_group_name_H-M 'P -1'
_atom_sites_solution_hydrogens geom
_atom_sites_solution_primary direct
_atom_sites_solution_secondary difmap
_audit_creation_method SHELXL-97
_cell_angle_alpha 90.339(2)
_cell_angle_beta 99.468(2)
_cell_angle_gamma 99.556(3)
_cell_formula_units_Z 4
_cell_length_a 7.6303(2)
_cell_length_b 9.3142(3)
_cell_length_c 17.2518(5)
_cell_measurement_reflns_used 9905
_cell_measurement_temperature 295(2)
_cell_measurement_theta_max 32.4
_cell_measurement_theta_min 2.3
_cell_volume 1191.91(6)
_computing_cell_refinement
;
SAINT (Bruker, 2004)
;
_computing_data_collection
;
APEX2 (Bruker, 2004)
;
_computing_data_reduction
;
SAINT (Bruker, 2004)
;
_computing_molecular_graphics
;
PLATON (Spek, 2009)
;
_computing_publication_material
;
SHELXL97 (Sheldrick, 2015) and PLATON
;
_computing_structure_refinement
;
SHELXL97 (Sheldrick, 2015)
;
_computing_structure_solution
;
SHELXS97 (Sheldrick, 2008)
;
_diffrn_ambient_temperature 295(2)
_diffrn_measured_fraction_theta_full 1.000
_diffrn_measured_fraction_theta_max 0.911
_diffrn_measurement_device_type 'Bruker APEXII CCD Diffractometer'
_diffrn_measurement_method '\w and \f scan'
_diffrn_radiation_monochromator graphite
_diffrn_radiation_source 'fine-focus sealed tube'
_diffrn_radiation_type MoK\a
_diffrn_radiation_wavelength 0.71073
_diffrn_reflns_av_R_equivalents 0.0404
_diffrn_reflns_av_sigmaI/netI 0.0430
_diffrn_reflns_limit_h_max 12
_diffrn_reflns_limit_h_min -11
_diffrn_reflns_limit_k_max 15
_diffrn_reflns_limit_k_min -15
_diffrn_reflns_limit_l_max 26
_diffrn_reflns_limit_l_min -28
_diffrn_reflns_number 44716
_diffrn_reflns_theta_full 25.00
_diffrn_reflns_theta_max 35.80
_diffrn_reflns_theta_min 1.20
_diffrn_standards_interval_time 0
_diffrn_standards_number 0
_exptl_absorpt_coefficient_mu 0.125
_exptl_absorpt_correction_T_max 0.9754
_exptl_absorpt_correction_T_min 0.9634
_exptl_absorpt_correction_type multi-scan
_exptl_absorpt_process_details
;
(SADABS; Bruker, 2004)
;
_exptl_crystal_colour colourless
_exptl_crystal_density_diffrn 1.550
_exptl_crystal_density_method 'not measured'
_exptl_crystal_description block
_exptl_crystal_F_000 576
_exptl_crystal_size_max 0.30
_exptl_crystal_size_mid 0.26
_exptl_crystal_size_min 0.20
_refine_diff_density_max 0.304
_refine_diff_density_min -0.257
_refine_ls_extinction_coef 0.026(2)
_refine_ls_extinction_expression Fc^*^=kFc[1+0.001xFc^2^\l^3^/sin(2\q)]^-1/4^
_refine_ls_extinction_method SHELXL
_refine_ls_goodness_of_fit_ref 1.009
_refine_ls_hydrogen_treatment mixed
_refine_ls_matrix_type full
_refine_ls_number_constraints 0
_refine_ls_number_parameters 370
_refine_ls_number_reflns 10159
_refine_ls_number_restraints 2
_refine_ls_restrained_S_all 1.009
_refine_ls_R_factor_all 0.1159
_refine_ls_R_factor_gt 0.0512
_refine_ls_shift/su_max 0.000
_refine_ls_shift/su_mean 0.000
_refine_ls_structure_factor_coef Fsqd
_refine_ls_weighting_details 'calc w=1/[\s^2^(Fo^2^)+(0.0596P)^2^+0.2916P] where P=(Fo^2^+2Fc^2^)/3'
_refine_ls_weighting_scheme calc
_refine_ls_wR_factor_gt 0.1242
_refine_ls_wR_factor_ref 0.1566
_reflns_number_gt 5393
_reflns_number_total 10159
_reflns_threshold_expression I>2\s(I)
_cod_data_source_file bh4014sup1.cif
_cod_data_source_block I
_cod_database_code 1544194

loop_
_symmetry_equiv_pos_as_xyz
'x, y, z'
'-x, -y, -z'

loop_
_atom_site_type_symbol
_atom_site_label
_atom_site_fract_x
_atom_site_fract_y
_atom_site_fract_z
_atom_site_U_iso_or_equiv
_atom_site_adp_type
_atom_site_calc_flag
_atom_site_refinement_flags
_atom_site_occupancy
_atom_site_symmetry_multiplicity
C C1 1.37352(17) 0.62615(14) 0.36601(8) 0.0331(3) Uani d . 1 1
C C2 1.25635(19) 0.51343(16) 0.32011(8) 0.0394(3) Uani d . 1 1
H H2 1.2510 0.5088 0.2659 0.047 Uiso calc R 1 1
C C3 1.1515(2) 0.41180(17) 0.35563(8) 0.0424(3) Uani d . 1 1
H H3 1.0741 0.3383 0.3244 0.051 Uiso calc R 1 1
C C4 1.15318(18) 0.41126(15) 0.43895(8) 0.0360(3) Uani d . 1 1
C C5 1.27290(17) 0.53107(14) 0.48189(7) 0.0317(3) Uani d . 1 1
C C6 1.38030(18) 0.63512(14) 0.44565(8) 0.0332(3) Uani d . 1 1
H H6 1.4570 0.7110 0.4754 0.040 Uiso calc R 1 1
C C7 0.92604(16) 0.28396(13) 0.06858(7) 0.0306(2) Uani d . 1 1
C C8 0.89794(17) 0.41705(13) 0.09385(7) 0.0307(2) Uani d . 1 1
H H8 0.9471 0.4525 0.1446 0.037 Uiso calc R 1 1
C C9 0.79599(16) 0.49808(13) 0.04331(7) 0.0291(2) Uani d . 1 1
C C10 0.71871(17) 0.44915(13) -0.03568(7) 0.0316(2) Uani d . 1 1
C C11 0.75481(19) 0.30915(14) -0.05728(8) 0.0366(3) Uani d . 1 1
H H11 0.7077 0.2714 -0.1078 0.044 Uiso calc R 1 1
C C12 0.85390(18) 0.22925(14) -0.00781(8) 0.0352(3) Uani d . 1 1
H H12 0.8738 0.1390 -0.0244 0.042 Uiso calc R 1 1
C C13 1.1666(2) 0.92922(16) 0.43826(10) 0.0431(3) Uani d . 1 1
C C14 1.2566(2) 1.03100(18) 0.39219(12) 0.0578(4) Uani d . 1 1
H H14 1.3414 1.1086 0.4161 0.069 Uiso calc R 1 1
C C15 1.2192(3) 1.0155(2) 0.31277(13) 0.0631(5) Uani d . 1 1
H H15 1.2790 1.0829 0.2824 0.076 Uiso calc R 1 1
C C16 1.0930(2) 0.9006(2) 0.27611(11) 0.0572(4) Uani d . 1 1
H H16 1.0683 0.8900 0.2216 0.069 Uiso calc R 1 1
C C17 1.0067(2) 0.80451(18) 0.32117(9) 0.0458(3) Uani d . 1 1
H H17 0.9213 0.7269 0.2976 0.055 Uiso calc R 1 1
C C18 0.4901(2) 0.10146(16) 0.09284(10) 0.0461(3) Uani d . 1 1
H H18 0.4265 0.0764 0.0425 0.055 Uiso calc R 1 1
C C19 0.5773(2) 0.00349(16) 0.13340(11) 0.0519(4) Uani d . 1 1
H H19 0.5766 -0.0879 0.1113 0.062 Uiso calc R 1 1
C C20 0.6681(2) 0.04270(17) 0.20908(11) 0.0500(4) Uani d . 1 1
H H20 0.7276 -0.0238 0.2382 0.060 Uiso calc R 1 1
C C21 0.6711(2) 0.17668(17) 0.24104(9) 0.0454(3) Uani d . 1 1
H H21 0.7319 0.2018 0.2918 0.055 Uiso calc R 1 1
C C22 0.58139(18) 0.27768(15) 0.19663(8) 0.0355(3) Uani d . 1 1
N N1 1.29096(16) 0.54893(13) 0.56547(6) 0.0377(3) Uani d . 1 1
N N2 1.49156(17) 0.73176(13) 0.33004(7) 0.0404(3) Uani d . 1 1
N N3 1.03421(16) 0.20195(13) 0.12121(7) 0.0384(3) Uani d . 1 1
N N4 0.77467(16) 0.63762(12) 0.07403(7) 0.0365(2) Uani d . 1 1
N N5 1.04392(16) 0.82054(13) 0.40076(7) 0.0392(3) Uani d D 1 1
N N6 1.1972(2) 0.93352(16) 0.51656(9) 0.0579(4) Uani d . 1 1
H H6A 1.1389 0.8676 0.5418 0.069 Uiso calc R 1 1
H H6B 1.2752 1.0022 0.5419 0.069 Uiso calc R 1 1
N N7 0.49370(16) 0.23546(12) 0.12421(7) 0.0354(2) Uani d D 1 1
N N8 0.5821(2) 0.41215(14) 0.22250(7) 0.0487(3) Uani d . 1 1
H H8A 0.5269 0.4704 0.1929 0.058 Uiso calc R 1 1
H H8B 0.6377 0.4411 0.2688 0.058 Uiso calc R 1 1
O O1 1.05465(16) 0.31141(13) 0.46840(6) 0.0534(3) Uani d . 1 1
O O2 1.21387(16) 0.45502(13) 0.60378(6) 0.0512(3) Uani d . 1 1
O O3 1.38712(18) 0.65870(13) 0.59828(6) 0.0585(3) Uani d . 1 1
O O4 1.58993(18) 0.83193(13) 0.37099(7) 0.0587(3) Uani d . 1 1
O O5 1.4934(2) 0.71793(14) 0.25978(7) 0.0644(4) Uani d . 1 1
O O6 0.62580(15) 0.51757(11) -0.08511(6) 0.0467(3) Uani d . 1 1
O O7 1.05377(18) 0.08143(13) 0.09936(7) 0.0594(3) Uani d . 1 1
O O8 1.10477(18) 0.25497(14) 0.18655(7) 0.0577(3) Uani d . 1 1
O O9 0.82825(19) 0.66899(13) 0.14377(7) 0.0600(3) Uani d . 1 1
O O10 0.70515(18) 0.72215(12) 0.02972(7) 0.0575(3) Uani d . 1 1
H H5 0.993(2) 0.7560(17) 0.4309(10) 0.062(6) Uiso d D 1 1
H H7 0.441(2) 0.3037(17) 0.0994(10) 0.061(5) Uiso d D 1 1

loop_
_atom_site_aniso_label
_atom_site_aniso_U_11
_atom_site_aniso_U_22
_atom_site_aniso_U_33
_atom_site_aniso_U_12
_atom_site_aniso_U_13
_atom_site_aniso_U_23
C1 0.0341(6) 0.0327(6) 0.0338(6) 0.0077(5) 0.0072(5) 0.0015(5)
C2 0.0420(7) 0.0463(8) 0.0291(6) 0.0057(6) 0.0059(5) -0.0037(5)
C3 0.0403(7) 0.0467(8) 0.0361(7) -0.0020(6) 0.0039(6) -0.0083(6)
C4 0.0329(6) 0.0400(7) 0.0351(6) 0.0052(5) 0.0062(5) -0.0006(5)
C5 0.0327(6) 0.0373(6) 0.0260(5) 0.0119(5) 0.0021(5) -0.0002(5)
C6 0.0347(6) 0.0324(6) 0.0321(6) 0.0098(5) 0.0005(5) -0.0021(5)
C7 0.0297(6) 0.0315(6) 0.0311(6) 0.0059(5) 0.0058(5) 0.0055(5)
C8 0.0319(6) 0.0329(6) 0.0269(5) 0.0038(5) 0.0055(5) 0.0006(4)
C9 0.0309(6) 0.0270(5) 0.0298(6) 0.0049(4) 0.0062(5) -0.0008(4)
C10 0.0306(6) 0.0306(6) 0.0320(6) 0.0042(5) 0.0020(5) 0.0007(5)
C11 0.0420(7) 0.0334(6) 0.0311(6) 0.0041(5) -0.0009(5) -0.0043(5)
C12 0.0402(7) 0.0285(6) 0.0364(6) 0.0057(5) 0.0053(5) -0.0021(5)
C13 0.0402(7) 0.0353(7) 0.0533(9) 0.0097(6) 0.0031(6) 0.0023(6)
C14 0.0493(9) 0.0417(8) 0.0791(13) 0.0018(7) 0.0064(9) 0.0119(8)
C15 0.0569(11) 0.0608(11) 0.0753(13) 0.0133(9) 0.0178(9) 0.0323(10)
C16 0.0553(10) 0.0705(11) 0.0495(9) 0.0182(9) 0.0107(8) 0.0196(8)
C17 0.0432(8) 0.0506(8) 0.0433(8) 0.0104(6) 0.0037(6) 0.0052(6)
C18 0.0510(9) 0.0380(7) 0.0481(8) 0.0072(6) 0.0057(7) -0.0044(6)
C19 0.0586(10) 0.0324(7) 0.0671(11) 0.0108(7) 0.0143(8) 0.0026(7)
C20 0.0476(9) 0.0439(8) 0.0628(10) 0.0149(7) 0.0138(7) 0.0207(7)
C21 0.0465(8) 0.0513(8) 0.0400(7) 0.0138(7) 0.0057(6) 0.0130(6)
C22 0.0367(7) 0.0397(7) 0.0322(6) 0.0083(5) 0.0098(5) 0.0059(5)
N1 0.0418(6) 0.0428(6) 0.0289(5) 0.0126(5) 0.0017(5) 0.0020(5)
N2 0.0474(7) 0.0342(6) 0.0405(6) 0.0065(5) 0.0099(5) 0.0018(5)
N3 0.0412(6) 0.0394(6) 0.0365(6) 0.0121(5) 0.0067(5) 0.0080(5)
N4 0.0408(6) 0.0334(5) 0.0363(6) 0.0081(5) 0.0071(5) -0.0035(4)
N5 0.0383(6) 0.0377(6) 0.0418(6) 0.0079(5) 0.0055(5) 0.0044(5)
N6 0.0649(9) 0.0474(8) 0.0534(8) -0.0024(7) -0.0011(7) -0.0038(6)
N7 0.0373(6) 0.0340(5) 0.0361(6) 0.0102(4) 0.0055(5) 0.0019(4)
N8 0.0681(9) 0.0452(7) 0.0327(6) 0.0187(6) -0.0007(6) -0.0024(5)
O1 0.0567(7) 0.0550(7) 0.0433(6) -0.0106(5) 0.0131(5) 0.0001(5)
O2 0.0595(7) 0.0593(7) 0.0341(5) 0.0055(5) 0.0098(5) 0.0095(5)
O3 0.0782(9) 0.0574(7) 0.0315(5) -0.0041(6) 0.0004(5) -0.0069(5)
O4 0.0673(8) 0.0462(6) 0.0553(7) -0.0109(5) 0.0102(6) -0.0036(5)
O5 0.0933(10) 0.0556(7) 0.0434(6) -0.0069(6) 0.0284(6) 0.0014(5)
O6 0.0559(6) 0.0421(5) 0.0390(5) 0.0170(5) -0.0097(5) -0.0001(4)
O7 0.0781(8) 0.0454(6) 0.0590(7) 0.0306(6) 0.0033(6) 0.0051(5)
O8 0.0703(8) 0.0623(7) 0.0386(6) 0.0235(6) -0.0084(5) 0.0035(5)
O9 0.0920(10) 0.0498(6) 0.0380(6) 0.0194(6) 0.0027(6) -0.0121(5)
O10 0.0790(8) 0.0413(6) 0.0545(7) 0.0296(6) -0.0014(6) -0.0027(5)

loop_
_atom_type_symbol
_atom_type_description
_atom_type_scat_dispersion_real
_atom_type_scat_dispersion_imag
_atom_type_scat_source
C C 0.0033 0.0016 'International Tables Vol C Tables 4.2.6.8 and 6.1.1.4'
H H 0.0000 0.0000 'International Tables Vol C Tables 4.2.6.8 and 6.1.1.4'
N N 0.0061 0.0033 'International Tables Vol C Tables 4.2.6.8 and 6.1.1.4'
O O 0.0106 0.0060 'International Tables Vol C Tables 4.2.6.8 and 6.1.1.4'

loop_
_geom_angle_atom_site_label_1
_geom_angle_atom_site_label_2
_geom_angle_atom_site_label_3
_geom_angle
C6 C1 C2 120.75(12)
C6 C1 N2 118.96(12)
C2 C1 N2 120.27(12)
C3 C2 C1 119.28(12)
C3 C2 H2 120.4
C1 C2 H2 120.4
C2 C3 C4 123.55(13)
C2 C3 H3 118.2
C4 C3 H3 118.2
O1 C4 C5 125.60(13)
O1 C4 C3 120.25(13)
C5 C4 C3 114.14(12)
C6 C5 N1 115.74(11)
C6 C5 C4 122.36(12)
N1 C5 C4 121.89(12)
C1 C6 C5 119.88(12)
C1 C6 H6 120.1
C5 C6 H6 120.1
C8 C7 C12 120.97(11)
C8 C7 N3 119.05(11)
C12 C7 N3 119.97(11)
C7 C8 C9 119.61(11)
C7 C8 H8 120.2
C9 C8 H8 120.2
C8 C9 C10 122.42(11)
C8 C9 N4 116.20(11)
C10 C9 N4 121.36(11)
O6 C10 C9 125.87(11)
O6 C10 C11 119.81(12)
C9 C10 C11 114.31(11)
C12 C11 C10 123.39(12)
C12 C11 H11 118.3
C10 C11 H11 118.3
C11 C12 C7 119.28(12)
C11 C12 H12 120.4
C7 C12 H12 120.4
N6 C13 N5 118.30(14)
N6 C13 C14 123.98(16)
N5 C13 C14 117.71(15)
C15 C14 C13 119.64(17)
C15 C14 H14 120.2
C13 C14 H14 120.2
C14 C15 C16 120.98(17)
C14 C15 H15 119.5
C16 C15 H15 119.5
C17 C16 C15 118.64(17)
C17 C16 H16 120.7
C15 C16 H16 120.7
C16 C17 N5 120.29(16)
C16 C17 H17 119.9
N5 C17 H17 119.9
C19 C18 N7 121.02(15)
C19 C18 H18 119.5
N7 C18 H18 119.5
C18 C19 C20 118.29(14)
C18 C19 H19 120.9
C20 C19 H19 120.9
C21 C20 C19 120.91(14)
C21 C20 H20 119.5
C19 C20 H20 119.5
C20 C21 C22 119.47(15)
C20 C21 H21 120.3
C22 C21 H21 120.3
N8 C22 N7 118.71(12)
N8 C22 C21 123.35(13)
N7 C22 C21 117.93(13)
O3 N1 O2 120.69(12)
O3 N1 C5 118.79(12)
O2 N1 C5 120.52(12)
O5 N2 O4 121.99(13)
O5 N2 C1 118.74(12)
O4 N2 C1 119.26(12)
O7 N3 O8 122.03(12)
O7 N3 C7 118.77(12)
O8 N3 C7 119.19(11)
O9 N4 O10 121.52(12)
O9 N4 C9 119.03(11)
O10 N4 C9 119.45(11)
C13 N5 C17 122.72(14)
C13 N5 H5 116.1(13)
C17 N5 H5 121.1(13)
C13 N6 H6A 120.0
C13 N6 H6B 120.0
H6A N6 H6B 120.0
C22 N7 C18 122.36(12)
C22 N7 H7 113.5(13)
C18 N7 H7 124.1(13)
C22 N8 H8A 120.0
C22 N8 H8B 120.0
H8A N8 H8B 120.0

loop_
_geom_bond_atom_site_label_1
_geom_bond_atom_site_label_2
_geom_bond_distance
C1 C6 1.3679(18)
C1 C2 1.4050(19)
C1 N2 1.4356(18)
C2 C3 1.352(2)
C2 H2 0.9300
C3 C4 1.4354(19)
C3 H3 0.9300
C4 O1 1.2600(17)
C4 C5 1.4344(18)
C5 C6 1.3834(19)
C5 N1 1.4317(16)
C6 H6 0.9300
C7 C8 1.3731(17)
C7 C12 1.3999(18)
C7 N3 1.4353(16)
C8 C9 1.3837(17)
C8 H8 0.9300
C9 C10 1.4324(17)
C9 N4 1.4446(15)
C10 O6 1.2623(16)
C10 C11 1.4361(18)
C11 C12 1.3550(18)
C11 H11 0.9300
C12 H12 0.9300
C13 N6 1.332(2)
C13 N5 1.3406(19)
C13 C14 1.405(2)
C14 C15 1.355(3)
C14 H14 0.9300
C15 C16 1.386(3)
C15 H15 0.9300
C16 C17 1.349(2)
C16 H16 0.9300
C17 N5 1.3579(19)
C17 H17 0.9300
C18 C19 1.349(2)
C18 N7 1.3517(18)
C18 H18 0.9300
C19 C20 1.390(2)
C19 H19 0.9300
C20 C21 1.356(2)
C20 H20 0.9300
C21 C22 1.4109(19)
C21 H21 0.9300
C22 N8 1.3260(18)
C22 N7 1.3398(17)
N1 O3 1.2294(16)
N1 O2 1.2296(15)
N2 O5 1.2207(16)
N2 O4 1.2322(16)
N3 O7 1.2222(16)
N3 O8 1.2288(16)
N4 O9 1.2224(15)
N4 O10 1.2240(16)
N5 H5 0.882(9)
N6 H6A 0.8600
N6 H6B 0.8600
N7 H7 0.883(9)
N8 H8A 0.8600
N8 H8B 0.8600

loop_
_geom_hbond_atom_site_label_D
_geom_hbond_atom_site_label_H
_geom_hbond_atom_site_label_A
_geom_hbond_site_symmetry_A
_geom_hbond_distance_DH
_geom_hbond_distance_HA
_geom_hbond_distance_DA
_geom_hbond_angle_DHA
_geom_hbond_publ_flag
N5 H5 O1 2_766 0.882(9) 1.920(12) 2.7304(16) 152.0(18) y
N5 H5 O2 2_766 0.882(9) 2.313(16) 2.9553(17) 129.8(16) y
N6 H6A O1 2_766 0.86 2.02 2.7712(19) 145 y
N6 H6B O4 2_876 0.86 2.15 2.9849(18) 162 y
N7 H7 O6 2_665 0.883(9) 1.827(12) 2.6627(15) 157.1(18) y
N7 H7 O10 2_665 0.883(9) 2.313(17) 2.8975(17) 123.7(16) y
N8 H8A O6 2_665 0.86 2.04 2.7727(16) 143 y
N8 H8B O2 2_766 0.86 2.42 3.2740(17) 175 y
N8 H8B O3 2_766 0.86 2.50 3.1445(17) 132 y
C3 H3 O8 . 0.93 2.56 3.1944(18) 126 y
C18 H18 O10 2_665 0.93 2.51 3.034(2) 116 y

loop_
_geom_torsion_atom_site_label_1
_geom_torsion_atom_site_label_2
_geom_torsion_atom_site_label_3
_geom_torsion_atom_site_label_4
_geom_torsion
C6 C1 C2 C3 -1.0(2)
N2 C1 C2 C3 177.39(13)
C1 C2 C3 C4 -0.4(2)
C2 C3 C4 O1 -178.48(14)
C2 C3 C4 C5 1.7(2)
O1 C4 C5 C6 178.49(13)
C3 C4 C5 C6 -1.68(19)
O1 C4 C5 N1 -0.4(2)
C3 C4 C5 N1 179.45(12)
C2 C1 C6 C5 1.00(19)
N2 C1 C6 C5 -177.42(11)
N1 C5 C6 C1 179.36(11)
C4 C5 C6 C1 0.42(19)
C12 C7 C8 C9 0.38(19)
N3 C7 C8 C9 179.11(11)
C7 C8 C9 C10 -0.63(19)
C7 C8 C9 N4 -179.24(11)
C8 C9 C10 O6 -179.39(13)
N4 C9 C10 O6 -0.8(2)
C8 C9 C10 C11 0.54(18)
N4 C9 C10 C11 179.09(11)
O6 C10 C11 C12 179.70(13)
C9 C10 C11 C12 -0.2(2)
C10 C11 C12 C7 0.0(2)
C8 C7 C12 C11 -0.1(2)
N3 C7 C12 C11 -178.80(12)
N6 C13 C14 C15 178.41(16)
N5 C13 C14 C15 -0.8(2)
C13 C14 C15 C16 0.1(3)
C14 C15 C16 C17 0.4(3)
C15 C16 C17 N5 -0.2(2)
N7 C18 C19 C20 1.3(2)
C18 C19 C20 C21 -0.9(3)
C19 C20 C21 C22 -0.2(2)
C20 C21 C22 N8 -177.98(15)
C20 C21 C22 N7 0.9(2)
C6 C5 N1 O3 5.60(18)
C4 C5 N1 O3 -175.45(13)
C6 C5 N1 O2 -173.28(12)
C4 C5 N1 O2 5.67(19)
C6 C1 N2 O5 175.34(13)
C2 C1 N2 O5 -3.1(2)
C6 C1 N2 O4 -3.44(19)
C2 C1 N2 O4 178.14(13)
C8 C7 N3 O7 177.56(13)
C12 C7 N3 O7 -3.70(19)
C8 C7 N3 O8 -2.72(19)
C12 C7 N3 O8 176.02(13)
C8 C9 N4 O9 -8.16(18)
C10 C9 N4 O9 173.21(13)
C8 C9 N4 O10 171.16(13)
C10 C9 N4 O10 -7.47(19)
N6 C13 N5 C17 -178.19(14)
C14 C13 N5 C17 1.1(2)
C16 C17 N5 C13 -0.6(2)
N8 C22 N7 C18 178.45(14)
C21 C22 N7 C18 -0.5(2)
C19 C18 N7 C22 -0.6(2)

_cod_database_fobs_code 1544194
